data_9001072
loop_
_publ_author_name
'Grey, I. E.'
'Madsen, I. C.'
'Haggerty, S. E.'

_publ_section_title
;Structure of a new upper-mantle, magnetoplumbite-type phase,
 Ba(Ti3Cr4Fe4Mg)O19
;
_journal_name_full 'American Mineralogist'
_journal_page_first 633
_journal_page_last 636
_journal_volume 72
_journal_year 1987
_chemical_formula_sum 'Ba0.85 Cr4.72 Fe3.54 K0.12 Mg0.72 O19 Ti3.02'
_chemical_name_mineral Hawthorneite
_space_group_IT_number 194
_symmetry_space_group_name_Hall '-P 6c 2c'
_symmetry_space_group_name_H-M 'P 63/m m c'
_cell_angle_alpha 90
_cell_angle_beta 90
_cell_angle_gamma 120
_cell_length_a 5.871
_cell_length_b 5.871
_cell_length_c 23.06
_cell_formula_units_Z 2
_cell_volume 688.358
_database_code_amcsd 0001094
_exptl_crystal_density_diffrn 4.972
_cod_original_cell_volume 688.357
_cod_original_formula_sum 'Ba.85 K.12 Cr4.72 Fe3.54 Mg.72 Ti3.02 O19'
_cod_database_code 9001072

loop_
_space_group_symop_operation_xyz
x,y,z
-x,-x+y,1/2+z
x,x-y,1/2-z
-x+y,-x,1/2-z
x-y,x,1/2+z
-y,-x,z
y,x,-z
y,-x+y,-z
-y,x-y,z
x-y,-y,1/2+z
-x+y,y,1/2-z
x,y,1/2-z
-x,-y,1/2+z
x,x-y,z
-x,-x+y,-z
x-y,x,-z
-x+y,-x,z
y,x,1/2+z
-y,-x,1/2-z
-y,x-y,1/2-z
y,-x+y,1/2+z
-x+y,y,z
x-y,-y,-z
-x,-y,-z

loop_
_atom_site_label
_atom_site_fract_x
_atom_site_fract_y
_atom_site_fract_z
_atom_site_occupancy
_atom_site_U_iso_or_equiv
Ba 0.33333 0.66667 0.75000 0.85000 0.00887
K 0.33333 0.66667 0.75000 0.12000 0.00887
Cr1 0.00000 0.00000 0.00000 1.00000 0.00456
Fe2 0.00000 0.00000 0.25710 0.50000 0.00887
Fe3 0.33333 0.66667 0.02680 0.64000 0.00621
Mg3 0.33333 0.66667 0.02680 0.36000 0.00621
Ti4 0.33333 0.66667 0.18880 1.00000 0.00443
Cr5 0.16620 0.33240 -0.10630 0.62000 0.00557
Ti5 0.16620 0.33240 -0.10630 0.17000 0.00557
Fe5 0.16620 0.33240 -0.10630 0.21000 0.00557
O1 0.00000 0.00000 0.15120 1.00000 0.00557
O2 0.33333 0.66667 -0.05990 1.00000 0.00545
O3 0.18780 0.37560 0.25000 1.00000 0.01722
O4 0.14830 0.29660 0.05480 1.00000 0.00494
O5 0.50200 0.00400 0.15080 1.00000 0.00621

loop_
_cod_related_entry_id
_cod_related_entry_database
_cod_related_entry_code
1 AMCSD 0001094
